data_4310238
loop_
_publ_author_name
'Olivier Jeannin'
'Jacques Delaunay'
'Fr\'ed\'eric Barri\`ere'
'Marc Fourmigu\'e'

_publ_section_title
;
Between Ni(mnt)2 and Ni(tfd)2i Dithiolene Complexes: the Unsymmetrical
2-(Trifluoromethyl)acrylonitrile-1,2-dithiolate and Its Nickel Complexes
;
_journal_name_full 'Inorganic Chemistry'
_journal_page_first 9763
_journal_page_last 9770
_journal_paper_doi 10.1021/ic051226b
_journal_volume 44
_journal_year 2005
_chemical_formula_sum 'C40 H72 F6 N4 Ni S4'
_chemical_formula_weight 909.97
_chemical_name_systematic
;
 ?
;
_space_group_IT_number 14
_symmetry_cell_setting monoclinic
_symmetry_space_group_name_Hall '-P 2yn'
_symmetry_space_group_name_H-M 'P 1 21/n 1'
_atom_sites_solution_hydrogens geom
_atom_sites_solution_primary direct
_atom_sites_solution_secondary difmap
_audit_creation_method SHELXL-97
_cell_angle_alpha 90.00
_cell_angle_beta 112.440(7)
_cell_angle_gamma 90.00
_cell_formula_units_Z 4
_cell_length_a 15.1833(11)
_cell_length_b 21.8800(14)
_cell_length_c 15.5033(10)
_cell_measurement_reflns_used 8000
_cell_measurement_temperature 150(2)
_cell_measurement_theta_max 25.7
_cell_measurement_theta_min 2.1
_cell_volume 4760.4(6)
_computing_cell_refinement 'CELL, Stoe-IPDS'
_computing_data_collection 'EXPOSE, Stoe-IPDS'
_computing_data_reduction 'INTEGRATE, Stoe-IPDS'
_computing_structure_refinement 'SHELXL-97 (Sheldrick, 1997)'
_computing_structure_solution 'SHELXS-97 (Sheldrick, 1997)'
_diffrn_ambient_temperature 293(2)
_diffrn_detector_area_resol_mean 6.66
_diffrn_measured_fraction_theta_full 0.992
_diffrn_measured_fraction_theta_max 0.992
_diffrn_measurement_device_type 'STOE IPDS'
_diffrn_measurement_method 'Oscillation, phi incr. 1.1 deg'
_diffrn_radiation_monochromator graphite
_diffrn_radiation_source 'fine-focus sealed tube'
_diffrn_radiation_type MoK\a
_diffrn_radiation_wavelength 0.71073
_diffrn_reflns_av_R_equivalents 0.0810
_diffrn_reflns_av_sigmaI/netI 0.0824
_diffrn_reflns_limit_h_max 18
_diffrn_reflns_limit_h_min -18
_diffrn_reflns_limit_k_max 26
_diffrn_reflns_limit_k_min -26
_diffrn_reflns_limit_l_max 18
_diffrn_reflns_limit_l_min -18
_diffrn_reflns_number 36395
_diffrn_reflns_theta_full 25.82
_diffrn_reflns_theta_max 25.82
_diffrn_reflns_theta_min 1.85
_exptl_absorpt_coefficient_mu 0.638
_exptl_absorpt_correction_T_max 0.8690
_exptl_absorpt_correction_T_min 0.8089
_exptl_absorpt_correction_type multi-scan
_exptl_absorpt_process_details
;
[c.f. r.h. blessing, acta cryst. (1995), a51, 33-38]
;
_exptl_crystal_colour 'orange red'
_exptl_crystal_density_diffrn 1.270
_exptl_crystal_density_method 'not measured'
_exptl_crystal_description needle
_exptl_crystal_F_000 1944
_exptl_crystal_size_max 0.8
_exptl_crystal_size_mid 0.15
_exptl_crystal_size_min 0.09
_refine_diff_density_max 0.507
_refine_diff_density_min -0.459
_refine_diff_density_rms 0.062
_refine_ls_extinction_method none
_refine_ls_goodness_of_fit_ref 0.854
_refine_ls_hydrogen_treatment constr
_refine_ls_matrix_type full
_refine_ls_number_parameters 496
_refine_ls_number_reflns 9108
_refine_ls_number_restraints 0
_refine_ls_restrained_S_all 0.854
_refine_ls_R_factor_all 0.0759
_refine_ls_R_factor_gt 0.0373
_refine_ls_shift/su_max 0.001
_refine_ls_shift/su_mean 0.000
_refine_ls_structure_factor_coef Fsqd
_refine_ls_weighting_details 'calc w=1/[\s^2^(Fo^2^)+(0.0365P)^2^+0.0000P] where P=(Fo^2^+2Fc^2^)/3'
_refine_ls_weighting_scheme calc
_refine_ls_wR_factor_gt 0.0742
_refine_ls_wR_factor_ref 0.0834
_reflns_number_gt 5692
_reflns_number_total 9108
_reflns_threshold_expression >2sigma(I)
_cod_data_source_file ic051226bsi20050722_112444_1.cif
_cod_data_source_block oj102b
_cod_depositor_comments
;
The following automatic conversions were performed:

'_refine_ls_hydrogen_treatment' value 'constrained' was replaced with
the value 'constr' as specified in the replacement file
'src/cod-tools/trunk/data/replacement-values/replacement_values.lst'.

Automatic conversion script
Id: cif_fix_values 5376 2017-05-30 11:51:03Z andrius 
;
_cod_database_code 4310238

loop_
_symmetry_equiv_pos_as_xyz
'x, y, z'
'-x+1/2, y+1/2, -z+1/2'
'-x, -y, -z'
'x-1/2, -y-1/2, z-1/2'

loop_
_atom_site_label
_atom_site_type_symbol
_atom_site_fract_x
_atom_site_fract_y
_atom_site_fract_z
_atom_site_U_iso_or_equiv
_atom_site_adp_type
_atom_site_occupancy
_atom_site_symmetry_multiplicity
_atom_site_calc_flag
_atom_site_refinement_flags
_atom_site_disorder_assembly
_atom_site_disorder_group
Ni1 Ni 0.00954(2) -0.002778(15) 0.75585(2) 0.01921(8) Uani 1 1 d . . .
S1 S -0.13976(4) 0.00250(3) 0.66548(4) 0.02275(13) Uani 1 1 d . . .
S2 S -0.00190(5) -0.09838(3) 0.78729(5) 0.02276(15) Uani 1 1 d . . .
S3 S 0.16358(4) -0.01005(3) 0.80893(5) 0.02550(15) Uani 1 1 d . . .
S4 S 0.01509(5) 0.09602(3) 0.76010(5) 0.02338(15) Uani 1 1 d . . .
F1 F -0.33765(12) -0.07437(10) 0.66502(14) 0.0509(5) Uani 1 1 d . . .
F2 F -0.30399(13) -0.13836(8) 0.57865(15) 0.0517(5) Uani 1 1 d . . .
F3 F -0.32114(12) -0.04424(9) 0.54157(13) 0.0510(5) Uani 1 1 d . . .
F4 F 0.33355(13) 0.13034(9) 0.90010(17) 0.0650(6) Uani 1 1 d . . .
F5 F 0.34364(15) 0.06911(13) 0.79850(18) 0.0848(8) Uani 1 1 d . . .
F6 F 0.35433(13) 0.03622(10) 0.93003(18) 0.0717(7) Uani 1 1 d . . .
N1 N -0.17194(19) -0.22598(12) 0.7353(2) 0.0417(7) Uani 1 1 d . . .
N2 N 0.1714(2) 0.22664(12) 0.7970(2) 0.0457(7) Uani 1 1 d . . .
N3 N 0.87371(16) 0.15251(10) 0.43898(15) 0.0235(5) Uani 1 1 d . . .
N4 N -0.79510(15) -0.11325(9) 0.09347(15) 0.0207(5) Uani 1 1 d . . .
C1 C -0.12147(19) -0.11496(12) 0.72147(18) 0.0228(6) Uani 1 1 d . . .
C2 C -0.18115(18) -0.07062(12) 0.66887(18) 0.0220(6) Uani 1 1 d . . .
C3 C -0.2847(2) -0.08183(12) 0.6141(2) 0.0279(6) Uani 1 1 d . . .
C4 C -0.15104(19) -0.17599(12) 0.7281(2) 0.0261(6) Uani 1 1 d . . .
C5 C 0.13705(19) 0.11133(12) 0.80124(18) 0.0233(6) Uani 1 1 d . . .
C6 C 0.20161(19) 0.06522(12) 0.82557(19) 0.0259(6) Uani 1 1 d . . .
C7 C 0.3064(2) 0.07521(15) 0.8629(2) 0.0364(7) Uani 1 1 d . . .
C8 C 0.1594(2) 0.17528(13) 0.8016(2) 0.0304(6) Uani 1 1 d . . .
C1A C -0.72676(19) -0.14966(12) 0.06361(19) 0.0242(6) Uani 1 1 d . . .
H1A1 H -0.7165 -0.1890 0.0948 0.029 Uiso 1 1 calc R . .
H1A2 H -0.6660 -0.1285 0.0855 0.029 Uiso 1 1 calc R . .
C2A C -0.7574(2) -0.16080(14) -0.0403(2) 0.0331(7) Uani 1 1 d . . .
H2A1 H -0.7781 -0.1226 -0.0738 0.040 Uiso 1 1 calc R . .
H2A2 H -0.8106 -0.1891 -0.0612 0.040 Uiso 1 1 calc R . .
C3A C -0.6743(2) -0.18728(15) -0.0614(2) 0.0411(8) Uani 1 1 d . . .
H3A1 H -0.6468 -0.2210 -0.0191 0.049 Uiso 1 1 calc R . .
H3A2 H -0.6990 -0.2035 -0.1244 0.049 Uiso 1 1 calc R . .
C4A C -0.5969(3) -0.1420(2) -0.0526(3) 0.0640(11) Uani 1 1 d . . .
H4A1 H -0.5477 -0.1617 -0.0670 0.096 Uiso 1 1 calc R . .
H4A2 H -0.5706 -0.1266 0.0101 0.096 Uiso 1 1 calc R . .
H4A3 H -0.6231 -0.1088 -0.0952 0.096 Uiso 1 1 calc R . .
C5A C -0.79975(19) -0.04808(11) 0.05777(18) 0.0225(5) Uani 1 1 d . . .
H5A1 H -0.7353 -0.0323 0.0781 0.027 Uiso 1 1 calc R . .
H5A2 H -0.8255 -0.0492 -0.0099 0.027 Uiso 1 1 calc R . .
C6A C -0.85833(19) -0.00395(13) 0.08839(18) 0.0274(6) Uani 1 1 d . . .
H6A1 H -0.8315 -0.0006 0.1559 0.033 Uiso 1 1 calc R . .
H6A2 H -0.9229 -0.0194 0.0696 0.033 Uiso 1 1 calc R . .
C7A C -0.8604(2) 0.05904(12) 0.0454(2) 0.0330(7) Uani 1 1 d . . .
H7A1 H -0.8829 0.0547 -0.0219 0.040 Uiso 1 1 calc R . .
H7A2 H -0.9057 0.0845 0.0591 0.040 Uiso 1 1 calc R . .
C8A C -0.7652(3) 0.09089(15) 0.0797(3) 0.0532(9) Uani 1 1 d . . .
H8A1 H -0.7718 0.1300 0.0499 0.080 Uiso 1 1 calc R . .
H8A2 H -0.7202 0.0666 0.0649 0.080 Uiso 1 1 calc R . .
H8A3 H -0.7429 0.0964 0.1460 0.080 Uiso 1 1 calc R . .
C9A C -0.75925(18) -0.11479(12) 0.19931(17) 0.0223(6) Uani 1 1 d . . .
H9A1 H -0.8080 -0.0973 0.2179 0.027 Uiso 1 1 calc R . .
H9A2 H -0.7514 -0.1572 0.2191 0.027 Uiso 1 1 calc R . .
C10A C -0.66622(18) -0.08156(12) 0.25156(18) 0.0236(6) Uani 1 1 d . . .
H10A H -0.6757 -0.0378 0.2428 0.028 Uiso 1 1 calc R . .
H10B H -0.6186 -0.0939 0.2275 0.028 Uiso 1 1 calc R . .
C11A C -0.6323(2) -0.09704(13) 0.35468(19) 0.0291(6) Uani 1 1 d . . .
H11A H -0.6255 -0.1410 0.3622 0.035 Uiso 1 1 calc R . .
H11B H -0.6802 -0.0840 0.3780 0.035 Uiso 1 1 calc R . .
C12A C -0.5378(2) -0.06695(14) 0.4125(2) 0.0347(7) Uani 1 1 d . . .
H12A H -0.5197 -0.0781 0.4769 0.052 Uiso 1 1 calc R . .
H12B H -0.5443 -0.0233 0.4064 0.052 Uiso 1 1 calc R . .
H12C H -0.4896 -0.0804 0.3908 0.052 Uiso 1 1 calc R . .
C13A C -0.89508(19) -0.13988(13) 0.0541(2) 0.0267(6) Uani 1 1 d . . .
H13A H -0.9351 -0.1157 0.0770 0.032 Uiso 1 1 calc R . .
H13B H -0.9199 -0.1354 -0.0132 0.032 Uiso 1 1 calc R . .
C14A C -0.9046(2) -0.20632(13) 0.0765(2) 0.0362(7) Uani 1 1 d . . .
H14A H -0.8812 -0.2119 0.1436 0.043 Uiso 1 1 calc R . .
H14B H -0.8668 -0.2317 0.0523 0.043 Uiso 1 1 calc R . .
C15A C -1.0087(2) -0.22508(15) 0.0326(2) 0.0410(8) Uani 1 1 d . . .
H15A H -1.0462 -0.1973 0.0537 0.049 Uiso 1 1 calc R . .
H15B H -1.0303 -0.2210 -0.0346 0.049 Uiso 1 1 calc R . .
C16A C -1.0267(3) -0.28933(16) 0.0556(3) 0.0530(9) Uani 1 1 d . . .
H16A H -1.0933 -0.2984 0.0257 0.079 Uiso 1 1 calc R . .
H16B H -1.0073 -0.2934 0.1219 0.079 Uiso 1 1 calc R . .
H16C H -0.9908 -0.3172 0.0338 0.079 Uiso 1 1 calc R . .
C1B C 0.87349(19) 0.17711(12) 0.34704(18) 0.0238(6) Uani 1 1 d . . .
H1B1 H 0.8907 0.1440 0.3150 0.029 Uiso 1 1 calc R . .
H1B2 H 0.8089 0.1892 0.3087 0.029 Uiso 1 1 calc R . .
C2B C 0.93885(19) 0.23070(12) 0.35293(19) 0.0268(6) Uani 1 1 d . . .
H2B1 H 1.0045 0.2169 0.3755 0.032 Uiso 1 1 calc R . .
H2B2 H 0.9331 0.2610 0.3961 0.032 Uiso 1 1 calc R . .
C3B C 0.9112(2) 0.25862(12) 0.2565(2) 0.0292(6) Uani 1 1 d . . .
H3B1 H 0.8454 0.2720 0.2349 0.035 Uiso 1 1 calc R . .
H3B2 H 0.9155 0.2274 0.2138 0.035 Uiso 1 1 calc R . .
C4B C 0.9732(2) 0.31260(14) 0.2537(2) 0.0375(7) Uani 1 1 d . . .
H4B1 H 0.9525 0.3280 0.1911 0.056 Uiso 1 1 calc R . .
H4B2 H 1.0384 0.2996 0.2739 0.056 Uiso 1 1 calc R . .
H4B3 H 0.9680 0.3442 0.2944 0.056 Uiso 1 1 calc R . .
C5B C 0.8114(2) 0.09570(12) 0.4181(2) 0.0276(6) Uani 1 1 d . . .
H5B1 H 0.8386 0.0654 0.3898 0.033 Uiso 1 1 calc R . .
H5B2 H 0.8132 0.0790 0.4767 0.033 Uiso 1 1 calc R . .
C6B C 0.7083(2) 0.10548(13) 0.3546(2) 0.0359(7) Uani 1 1 d . . .
H6B1 H 0.6821 0.1388 0.3786 0.043 Uiso 1 1 calc R . .
H6B2 H 0.7049 0.1169 0.2930 0.043 Uiso 1 1 calc R . .
C7B C 0.6497(2) 0.04890(16) 0.3473(3) 0.0486(9) Uani 1 1 d . . .
H7B1 H 0.6485 0.0398 0.4081 0.058 Uiso 1 1 calc R . .
H7B2 H 0.6798 0.0148 0.3293 0.058 Uiso 1 1 calc R . .
C8B C 0.5481(3) 0.05551(19) 0.2769(3) 0.0598(10) Uani 1 1 d . . .
H8B1 H 0.5137 0.0184 0.2752 0.090 Uiso 1 1 calc R . .
H8B2 H 0.5488 0.0634 0.2163 0.090 Uiso 1 1 calc R . .
H8B3 H 0.5177 0.0889 0.2949 0.090 Uiso 1 1 calc R . .
C9B C 0.8354(2) 0.20189(12) 0.48460(19) 0.0264(6) Uani 1 1 d . . .
H9B1 H 0.8818 0.2347 0.5047 0.032 Uiso 1 1 calc R . .
H9B2 H 0.7777 0.2186 0.4378 0.032 Uiso 1 1 calc R . .
C10B C 0.8131(2) 0.18159(13) 0.5675(2) 0.0316(7) Uani 1 1 d . . .
H10C H 0.8660 0.1582 0.6101 0.038 Uiso 1 1 calc R . .
H10D H 0.7571 0.1556 0.5464 0.038 Uiso 1 1 calc R . .
C11B C 0.7952(2) 0.23744(14) 0.6178(2) 0.0360(7) Uani 1 1 d . . .
H11C H 0.7488 0.2636 0.5724 0.043 Uiso 1 1 calc R . .
H11D H 0.7679 0.2239 0.6619 0.043 Uiso 1 1 calc R . .
C12B C 0.8839(3) 0.27439(17) 0.6696(3) 0.0535(9) Uani 1 1 d . . .
H12D H 0.8677 0.3087 0.6993 0.080 Uiso 1 1 calc R . .
H12E H 0.9106 0.2888 0.6263 0.080 Uiso 1 1 calc R . .
H12F H 0.9296 0.2492 0.7159 0.080 Uiso 1 1 calc R . .
C13B C 0.97387(19) 0.13613(12) 0.50641(19) 0.0256(6) Uani 1 1 d . . .
H13C H 1.0107 0.1736 0.5235 0.031 Uiso 1 1 calc R . .
H13D H 0.9693 0.1199 0.5628 0.031 Uiso 1 1 calc R . .
C14B C 1.0289(2) 0.09117(13) 0.4731(2) 0.0287(6) Uani 1 1 d . . .
H14C H 1.0378 0.1077 0.4190 0.034 Uiso 1 1 calc R . .
H14D H 0.9929 0.0535 0.4546 0.034 Uiso 1 1 calc R . .
C15B C 1.1256(2) 0.07767(13) 0.5494(2) 0.0304(7) Uani 1 1 d . . .
H15C H 1.1159 0.0619 0.6036 0.036 Uiso 1 1 calc R . .
H15D H 1.1567 0.0460 0.5275 0.036 Uiso 1 1 calc R . .
C16B C 1.1907(2) 0.13245(15) 0.5785(3) 0.0442(8) Uani 1 1 d . . .
H16D H 1.2500 0.1207 0.6267 0.066 Uiso 1 1 calc R . .
H16E H 1.1612 0.1638 0.6016 0.066 Uiso 1 1 calc R . .
H16F H 1.2023 0.1477 0.5257 0.066 Uiso 1 1 calc R . .

loop_
_atom_site_aniso_label
_atom_site_aniso_U_11
_atom_site_aniso_U_22
_atom_site_aniso_U_33
_atom_site_aniso_U_23
_atom_site_aniso_U_13
_atom_site_aniso_U_12
Ni1 0.01852(16) 0.01939(16) 0.01775(17) -0.00005(16) 0.00472(13) -0.00116(14)
S1 0.0203(3) 0.0221(3) 0.0220(3) -0.0002(3) 0.0038(3) 0.0003(3)
S2 0.0211(3) 0.0222(3) 0.0227(3) 0.0022(3) 0.0058(3) 0.0003(3)
S3 0.0197(3) 0.0262(4) 0.0289(4) 0.0038(3) 0.0074(3) 0.0000(3)
S4 0.0218(3) 0.0198(3) 0.0244(4) -0.0006(3) 0.0042(3) -0.0014(3)
F1 0.0248(9) 0.0805(14) 0.0515(12) -0.0094(10) 0.0192(9) -0.0013(9)
F2 0.0312(10) 0.0401(10) 0.0686(14) -0.0229(10) 0.0018(10) -0.0091(8)
F3 0.0301(9) 0.0603(12) 0.0432(11) 0.0165(10) -0.0078(8) -0.0107(9)
F4 0.0315(11) 0.0502(12) 0.0938(18) -0.0142(12) 0.0021(11) -0.0167(9)
F5 0.0394(12) 0.150(3) 0.0777(17) -0.0268(16) 0.0366(13) -0.0271(13)
F6 0.0275(10) 0.0678(15) 0.0912(18) 0.0254(13) -0.0093(11) -0.0051(10)
N1 0.0415(15) 0.0319(15) 0.0557(19) -0.0023(13) 0.0232(15) -0.0050(12)
N2 0.0467(17) 0.0306(15) 0.0525(19) -0.0101(13) 0.0106(15) -0.0133(13)
N3 0.0262(12) 0.0217(11) 0.0216(12) 0.0058(9) 0.0081(11) 0.0062(9)
N4 0.0217(11) 0.0196(11) 0.0165(11) 0.0025(9) 0.0025(10) 0.0027(9)
C1 0.0249(14) 0.0212(13) 0.0236(15) -0.0047(11) 0.0108(12) -0.0030(11)
C2 0.0185(13) 0.0267(14) 0.0196(14) -0.0015(11) 0.0059(12) -0.0009(11)
C3 0.0261(15) 0.0293(15) 0.0282(16) -0.0024(12) 0.0103(13) 0.0014(12)
C4 0.0254(14) 0.0247(15) 0.0294(16) -0.0007(12) 0.0118(13) -0.0017(12)
C5 0.0238(14) 0.0265(14) 0.0180(14) -0.0038(11) 0.0062(12) -0.0068(11)
C6 0.0223(14) 0.0317(15) 0.0207(15) -0.0001(12) 0.0046(12) -0.0073(11)
C7 0.0242(15) 0.0420(18) 0.0397(19) -0.0003(15) 0.0086(15) -0.0045(14)
C8 0.0278(15) 0.0308(16) 0.0286(16) -0.0044(13) 0.0062(13) -0.0067(13)
C1A 0.0226(14) 0.0209(13) 0.0248(15) -0.0022(11) 0.0043(12) 0.0046(11)
C2A 0.0326(16) 0.0361(16) 0.0239(16) -0.0030(13) 0.0032(14) 0.0071(13)
C3A 0.0463(19) 0.0445(19) 0.0308(18) -0.0031(14) 0.0129(16) 0.0171(15)
C4A 0.052(2) 0.096(3) 0.054(2) -0.003(2) 0.032(2) 0.000(2)
C5A 0.0279(14) 0.0177(12) 0.0193(14) 0.0058(11) 0.0060(12) 0.0028(11)
C6A 0.0288(13) 0.0269(14) 0.0272(14) 0.0046(13) 0.0116(12) 0.0071(13)
C7A 0.0451(18) 0.0247(15) 0.0296(17) 0.0047(12) 0.0146(15) 0.0119(13)
C8A 0.067(3) 0.0311(18) 0.061(2) -0.0030(17) 0.024(2) -0.0065(17)
C9A 0.0223(13) 0.0255(13) 0.0152(13) 0.0033(11) 0.0028(11) 0.0010(11)
C10A 0.0218(13) 0.0223(13) 0.0230(14) -0.0002(11) 0.0045(12) -0.0004(11)
C11A 0.0270(15) 0.0290(15) 0.0239(15) 0.0002(12) 0.0014(13) -0.0004(12)
C12A 0.0282(16) 0.0339(16) 0.0310(17) -0.0077(13) -0.0011(14) -0.0026(12)
C13A 0.0207(14) 0.0314(15) 0.0217(15) 0.0002(12) 0.0009(12) -0.0004(11)
C14A 0.0295(16) 0.0293(16) 0.0367(18) 0.0030(13) -0.0021(14) -0.0066(13)
C15A 0.0294(16) 0.0404(18) 0.042(2) -0.0009(15) 0.0016(15) -0.0064(14)
C16A 0.043(2) 0.046(2) 0.057(2) -0.0049(18) 0.0040(18) -0.0167(16)
C1B 0.0288(14) 0.0228(13) 0.0195(14) 0.0036(11) 0.0087(12) 0.0026(11)
C2B 0.0269(14) 0.0289(15) 0.0229(15) 0.0030(12) 0.0078(13) -0.0006(12)
C3B 0.0284(15) 0.0260(14) 0.0303(16) 0.0081(12) 0.0079(13) -0.0009(12)
C4B 0.0345(17) 0.0331(17) 0.047(2) 0.0094(14) 0.0185(16) -0.0024(13)
C5B 0.0348(16) 0.0179(13) 0.0314(16) 0.0039(12) 0.0141(14) 0.0007(12)
C6B 0.0324(16) 0.0295(16) 0.0442(19) 0.0081(14) 0.0129(15) 0.0001(13)
C7B 0.0418(19) 0.0459(19) 0.054(2) 0.0123(18) 0.0132(17) -0.0102(16)
C8B 0.044(2) 0.070(3) 0.061(3) 0.008(2) 0.016(2) -0.0213(19)
C9B 0.0294(15) 0.0224(14) 0.0283(16) 0.0020(12) 0.0121(13) 0.0101(11)
C10B 0.0377(17) 0.0278(15) 0.0353(17) 0.0072(13) 0.0206(15) 0.0112(12)
C11B 0.0458(18) 0.0356(16) 0.0345(18) 0.0059(14) 0.0243(16) 0.0123(14)
C12B 0.053(2) 0.061(2) 0.040(2) -0.0132(18) 0.0116(19) 0.0112(18)
C13B 0.0274(16) 0.0279(14) 0.0207(15) 0.0044(12) 0.0083(13) 0.0068(11)
C14B 0.0298(15) 0.0303(15) 0.0256(15) 0.0005(12) 0.0100(13) 0.0063(12)
C15B 0.0337(16) 0.0332(16) 0.0244(16) 0.0035(13) 0.0111(14) 0.0110(13)
C16B 0.0366(19) 0.0437(19) 0.048(2) -0.0055(16) 0.0119(17) 0.0043(15)

loop_
_atom_type_symbol
_atom_type_description
_atom_type_scat_dispersion_real
_atom_type_scat_dispersion_imag
_atom_type_scat_source
C C 0.0033 0.0016 'International Tables Vol C Tables 4.2.6.8 and 6.1.1.4'
H H 0.0000 0.0000 'International Tables Vol C Tables 4.2.6.8 and 6.1.1.4'
F F 0.0171 0.0103 'International Tables Vol C Tables 4.2.6.8 and 6.1.1.4'
N N 0.0061 0.0033 'International Tables Vol C Tables 4.2.6.8 and 6.1.1.4'
Ni Ni 0.3393 1.1124 'International Tables Vol C Tables 4.2.6.8 and 6.1.1.4'
S S 0.1246 0.1234 'International Tables Vol C Tables 4.2.6.8 and 6.1.1.4'

loop_
_geom_angle_atom_site_label_1
_geom_angle_atom_site_label_2
_geom_angle_atom_site_label_3
_geom_angle
_geom_angle_site_symmetry_1
_geom_angle_site_symmetry_3
_geom_angle_publ_flag
S4 Ni1 S1 89.17(3) . . ?
S4 Ni1 S3 92.17(3) . . ?
S1 Ni1 S3 163.80(3) . . ?
S4 Ni1 S2 164.16(3) . . ?
S1 Ni1 S2 92.46(3) . . ?
S3 Ni1 S2 90.65(3) . . ?
C2 S1 Ni1 103.54(9) . . ?
C1 S2 Ni1 102.90(9) . . ?
C6 S3 Ni1 103.70(9) . . ?
C5 S4 Ni1 103.09(9) . . ?
C5B N3 C1B 108.1(2) . . ?
C5B N3 C13B 109.3(2) . . ?
C1B N3 C13B 111.75(19) . . ?
C5B N3 C9B 111.2(2) . . ?
C1B N3 C9B 108.62(19) . . ?
C13B N3 C9B 107.8(2) . . ?
C1A N4 C9A 108.29(19) . . ?
C1A N4 C13A 111.81(19) . . ?
C9A N4 C13A 108.46(19) . . ?
C1A N4 C5A 108.90(18) . . ?
C9A N4 C5A 111.18(19) . . ?
C13A N4 C5A 108.21(19) . . ?
C2 C1 C4 123.6(2) . . ?
C2 C1 S2 120.40(19) . . ?
C4 C1 S2 116.0(2) . . ?
C1 C2 C3 122.5(2) . . ?
C1 C2 S1 120.7(2) . . ?
C3 C2 S1 116.81(19) . . ?
F3 C3 F1 105.9(2) . . ?
F3 C3 F2 105.5(2) . . ?
F1 C3 F2 105.6(2) . . ?
F3 C3 C2 112.7(2) . . ?
F1 C3 C2 112.7(2) . . ?
F2 C3 C2 113.8(2) . . ?
N1 C4 C1 177.7(3) . . ?
C6 C5 C8 125.3(2) . . ?
C6 C5 S4 120.8(2) . . ?
C8 C5 S4 113.8(2) . . ?
C5 C6 C7 123.5(2) . . ?
C5 C6 S3 120.1(2) . . ?
C7 C6 S3 116.4(2) . . ?
F6 C7 F5 105.2(3) . . ?
F6 C7 F4 104.9(3) . . ?
F5 C7 F4 105.4(3) . . ?
F6 C7 C6 113.3(2) . . ?
F5 C7 C6 113.0(3) . . ?
F4 C7 C6 114.2(2) . . ?
N2 C8 C5 175.4(3) . . ?
N4 C1A C2A 116.2(2) . . ?
C1A C2A C3A 110.1(2) . . ?
C4A C3A C2A 114.2(3) . . ?
C6A C5A N4 115.9(2) . . ?
C5A C6A C7A 110.9(2) . . ?
C8A C7A C6A 114.0(3) . . ?
C10A C9A N4 116.3(2) . . ?
C9A C10A C11A 109.1(2) . . ?
C10A C11A C12A 112.9(2) . . ?
C14A C13A N4 116.3(2) . . ?
C13A C14A C15A 109.3(2) . . ?
C16A C15A C14A 113.5(3) . . ?
C2B C1B N3 116.7(2) . . ?
C1B C2B C3B 108.9(2) . . ?
C2B C3B C4B 113.5(2) . . ?
C6B C5B N3 115.4(2) . . ?
C7B C6B C5B 111.6(2) . . ?
C6B C7B C8B 112.7(3) . . ?
C10B C9B N3 115.8(2) . . ?
C9B C10B C11B 109.8(2) . . ?
C12B C11B C10B 113.7(3) . . ?
C14B C13B N3 117.3(2) . . ?
C13B C14B C15B 111.0(2) . . ?
C16B C15B C14B 114.0(2) . . ?

loop_
_geom_bond_atom_site_label_1
_geom_bond_atom_site_label_2
_geom_bond_distance
_geom_bond_site_symmetry_2
_geom_bond_publ_flag
Ni1 S4 2.1634(7) . ?
Ni1 S1 2.1657(7) . ?
Ni1 S3 2.1687(7) . ?
Ni1 S2 2.1698(8) . ?
S1 C2 1.727(3) . ?
S2 C1 1.748(3) . ?
S3 C6 1.731(3) . ?
S4 C5 1.745(3) . ?
F1 C3 1.334(3) . ?
F2 C3 1.340(3) . ?
F3 C3 1.332(3) . ?
F4 C7 1.333(4) . ?
F5 C7 1.328(4) . ?
F6 C7 1.327(4) . ?
N1 C4 1.156(3) . ?
N2 C8 1.145(4) . ?
N3 C5B 1.521(3) . ?
N3 C1B 1.522(3) . ?
N3 C13B 1.523(3) . ?
N3 C9B 1.523(3) . ?
N4 C1A 1.514(3) . ?
N4 C9A 1.519(3) . ?
N4 C13A 1.520(3) . ?
N4 C5A 1.521(3) . ?
C1 C2 1.365(4) . ?
C1 C4 1.425(4) . ?
C2 C3 1.494(4) . ?
C5 C6 1.356(4) . ?
C5 C8 1.439(4) . ?
C6 C7 1.488(4) . ?
C1A C2A 1.516(4) . ?
C2A C3A 1.532(4) . ?
C3A C4A 1.503(5) . ?
C5A C6A 1.507(3) . ?
C6A C7A 1.526(4) . ?
C7A C8A 1.507(5) . ?
C9A C10A 1.519(4) . ?
C10A C11A 1.519(4) . ?
C11A C12A 1.522(4) . ?
C13A C14A 1.514(4) . ?
C14A C15A 1.520(4) . ?
C15A C16A 1.500(4) . ?
C1B C2B 1.516(4) . ?
C2B C3B 1.518(4) . ?
C3B C4B 1.522(4) . ?
C5B C6B 1.512(4) . ?
C6B C7B 1.503(4) . ?
C7B C8B 1.519(5) . ?
C9B C10B 1.515(4) . ?
C10B C11B 1.529(4) . ?
C11B C12B 1.511(5) . ?
C13B C14B 1.504(4) . ?
C14B C15B 1.521(4) . ?
C15B C16B 1.509(4) . ?
